data_7228888
loop_
_publ_author_name
'Lv, Xue-Hui'
'Yang, Shuai-Liang'
'Li, Yuan-Xia'
'Zhang, Chen-Xi'
'Wang, Qing-Lun'

_publ_section_title
;
 A family of lanthanide compounds based on nitronyl nitroxide radicals:
 synthesis, structure, magnetic and fluorescence properties
;
_journal_issue 61
_journal_name_full 'RSC Adv.'
_journal_page_first 38179
_journal_paper_doi 10.1039/C7RA05764D
_journal_volume 7
_journal_year 2017
_chemical_formula_sum 'C149 H173 Eu3 F54 N18 O30'
_chemical_formula_weight 4177.93
_chemical_name_systematic
; 
 ? 
;
_space_group_IT_number 15
_symmetry_cell_setting monoclinic
_symmetry_space_group_name_Hall '-C 2yc'
_symmetry_space_group_name_H-M 'C 1 2/c 1'
_atom_sites_solution_hydrogens geom
_atom_sites_solution_primary direct
_atom_sites_solution_secondary difmap
_audit_creation_method SHELXL-97
_audit_update_record
;
2015-05-08 deposited with the CCDC.
2017-07-27 downloaded from the CCDC.
;
_cell_angle_alpha 90.00
_cell_angle_beta 101.271(3)
_cell_angle_gamma 90.00
_cell_formula_units_Z 4
_cell_length_a 50.142(5)
_cell_length_b 12.6433(12)
_cell_length_c 28.692(2)
_cell_measurement_reflns_used 23209
_cell_measurement_temperature 113(2)
_cell_measurement_theta_max 27.9
_cell_measurement_theta_min 1.2
_cell_volume 17839(3)
_computing_cell_refinement CrystalClear
_computing_data_collection CrystalClear
_computing_data_reduction CrystalClear
_computing_molecular_graphics 'Bruker SHELXTL'
_computing_publication_material 'CrystalStructure 3.8'
_computing_structure_refinement 'SHELXL-97 (Sheldrick, 1997)'
_computing_structure_solution 'SHELXS-97 (Sheldrick, 1990)'
_diffrn_ambient_temperature 113(2)
_diffrn_detector_area_resol_mean 14.22
_diffrn_measured_fraction_theta_full 1.000
_diffrn_measured_fraction_theta_max 1.000
_diffrn_measurement_device_type 'Rigaku Saturn724 CCD'
_diffrn_measurement_method '\w and \f scans'
_diffrn_radiation_monochromator multilayer
_diffrn_radiation_source 'rotating anode'
_diffrn_radiation_type MoK\a
_diffrn_radiation_wavelength 0.71073
_diffrn_reflns_av_R_equivalents 0.0381
_diffrn_reflns_av_sigmaI/netI 0.0314
_diffrn_reflns_limit_h_max 59
_diffrn_reflns_limit_h_min -59
_diffrn_reflns_limit_k_max 15
_diffrn_reflns_limit_k_min -15
_diffrn_reflns_limit_l_max 34
_diffrn_reflns_limit_l_min -33
_diffrn_reflns_number 68008
_diffrn_reflns_theta_full 25.02
_diffrn_reflns_theta_max 25.02
_diffrn_reflns_theta_min 1.45
_diffrn_standards_decay_% 0
_diffrn_standards_interval_count 0
_diffrn_standards_interval_time 0
_diffrn_standards_number 0
_exptl_absorpt_coefficient_mu 1.169
_exptl_absorpt_correction_T_max 0.7830
_exptl_absorpt_correction_T_min 0.7667
_exptl_absorpt_correction_type multi-scan
_exptl_absorpt_process_details CrystalClear
_exptl_crystal_colour Colorless
_exptl_crystal_density_diffrn 1.556
_exptl_crystal_density_method 'not measured'
_exptl_crystal_description Prism
_exptl_crystal_F_000 8432
_exptl_crystal_size_max 0.24
_exptl_crystal_size_mid 0.22
_exptl_crystal_size_min 0.22
_refine_diff_density_max 0.829
_refine_diff_density_min -0.913
_refine_diff_density_rms 0.072
_refine_ls_extinction_method none
_refine_ls_goodness_of_fit_ref 1.118
_refine_ls_hydrogen_treatment constr
_refine_ls_matrix_type full
_refine_ls_number_parameters 1244
_refine_ls_number_reflns 15737
_refine_ls_number_restraints 295
_refine_ls_restrained_S_all 1.184
_refine_ls_R_factor_all 0.0407
_refine_ls_R_factor_gt 0.0388
_refine_ls_shift/su_max 0.007
_refine_ls_shift/su_mean 0.000
_refine_ls_structure_factor_coef Fsqd
_refine_ls_weighting_details 'calc w=1/[\s^2^(Fo^2^)+(0.0296P)^2^+68.3786P] where P=(Fo^2^+2Fc^2^)/3'
_refine_ls_weighting_scheme calc
_refine_ls_wR_factor_gt 0.0887
_refine_ls_wR_factor_ref 0.0898
_reflns_number_gt 15101
_reflns_number_total 15737
_reflns_threshold_expression >2sigma(I)
_cod_data_source_file c7ra05764d2.cif
_cod_data_source_block shelx_CCDC1
_cod_depositor_comments
;
The following automatic conversions were performed:

'_symmetry_cell_setting' value 'Monoclinic' changed to 'monoclinic'
according to
/home/data/users/saulius/crontab/automatic-downloads/rss-feeds/RSC/lib/dictionaries/cif_core.dic
dictionary named 'cif_core.dic' version 2.4.2 from 2011-04-26.

'_exptl_absorpt_correction_type' value 'MULTI-SCAN' changed to
'multi-scan' according to
/home/data/users/saulius/crontab/automatic-downloads/rss-feeds/RSC/lib/dictionaries/cif_core.dic
dictionary named 'cif_core.dic' version 2.4.2 from 2011-04-26.

Automatic conversion script
Id: cif_fix_values 4973 2017-02-22 13:04:09Z antanas 
;
_cod_original_sg_symbol_H-M C2/c
_cod_database_code 7228888

loop_
_symmetry_equiv_pos_as_xyz
'x, y, z'
'-x, y, -z+1/2'
'x+1/2, y+1/2, z'
'-x+1/2, y+1/2, -z+1/2'
'-x, -y, -z'
'x, -y, z-1/2'
'-x+1/2, -y+1/2, -z'
'x+1/2, -y+1/2, z-1/2'

loop_
_atom_site_label
_atom_site_type_symbol
_atom_site_fract_x
_atom_site_fract_y
_atom_site_fract_z
_atom_site_U_iso_or_equiv
_atom_site_adp_type
_atom_site_occupancy
_atom_site_symmetry_multiplicity
_atom_site_calc_flag
_atom_site_refinement_flags
_atom_site_disorder_assembly
_atom_site_disorder_group
Eu1 Eu 0.142065(3) 0.326931(13) 0.080452(6) 0.02198(6) Uani 1 1 d . . .
Eu2 Eu 0.0000 0.819585(18) 0.2500 0.02076(7) Uani 1 2 d S . .
F1 F 0.18506(6) -0.0254(2) 0.04084(15) 0.0874(11) Uani 1 1 d U . .
F2 F 0.20099(11) 0.0042(3) 0.11195(14) 0.1227(17) Uani 1 1 d U . .
F3 F 0.22568(6) 0.0212(2) 0.06183(15) 0.0832(11) Uani 1 1 d U . .
F4 F 0.23811(5) 0.4501(2) 0.07066(9) 0.0484(6) Uani 1 1 d U . .
F5 F 0.24089(5) 0.3620(2) 0.00815(10) 0.0558(7) Uani 1 1 d U . .
F6 F 0.21223(5) 0.4893(2) 0.00440(9) 0.0470(6) Uani 1 1 d U . .
F7 F 0.11266(9) 0.6308(2) -0.03650(12) 0.1017(14) Uani 1 1 d U . .
F8 F 0.10956(7) 0.4922(2) -0.07915(9) 0.0693(9) Uani 1 1 d U . .
F9 F 0.07413(6) 0.5712(3) -0.06814(10) 0.0686(9) Uani 1 1 d U . .
F10 F 0.02725(5) 0.4299(3) 0.04127(12) 0.0682(9) Uani 1 1 d U . .
F11 F 0.04062(6) 0.2754(2) 0.06210(15) 0.0824(11) Uani 1 1 d U . .
F12 F 0.04781(6) 0.4026(3) 0.11142(11) 0.0840(11) Uani 1 1 d U . .
F13 F 0.13405(7) -0.0229(2) 0.16496(13) 0.0787(10) Uani 1 1 d U . .
F14 F 0.10395(6) 0.0772(2) 0.18362(11) 0.0653(8) Uani 1 1 d U . .
F15 F 0.13942(8) 0.0425(3) 0.23511(11) 0.0918(12) Uani 1 1 d U . .
F16 F 0.22795(11) 0.1978(5) 0.2248(3) 0.092(3) Uani 0.652(10) 1 d PU A 1
F17 F 0.21431(17) 0.3487(8) 0.2458(3) 0.087(3) Uani 0.652(10) 1 d PU A 1
F18 F 0.23125(9) 0.3329(5) 0.18443(18) 0.0558(16) Uani 0.652(10) 1 d PU A 1
F16' F 0.2166(2) 0.2409(11) 0.2585(4) 0.080(4) Uani 0.348(10) 1 d PU A 2
F17' F 0.2154(3) 0.3913(11) 0.2290(6) 0.077(4) Uani 0.348(10) 1 d PU A 2
F18' F 0.2321(2) 0.2630(16) 0.1969(5) 0.098(5) Uani 0.348(10) 1 d PU A 2
C61 C 0.0362(2) 0.4775(10) 0.2392(4) 0.032(4) Uani 0.369(6) 1 d PDU B 1
F19 F 0.01952(16) 0.4279(6) 0.2632(3) 0.067(3) Uani 0.369(6) 1 d PDU B 1
F20 F 0.0406(4) 0.408(2) 0.2058(6) 0.045(4) Uani 0.369(6) 1 d PDU B 1
F21 F 0.05982(17) 0.4885(9) 0.2694(4) 0.073(4) Uani 0.369(6) 1 d PDU B 1
C61' C 0.04496(17) 0.4994(8) 0.2342(3) 0.047(3) Uani 0.631(6) 1 d PDU B 2
F19' F 0.07001(8) 0.5213(4) 0.22808(19) 0.0665(17) Uani 0.631(6) 1 d PDU B 2
F20' F 0.0370(2) 0.4101(12) 0.2114(4) 0.065(3) Uani 0.631(6) 1 d PDU B 2
F21' F 0.04659(14) 0.4812(5) 0.2804(2) 0.063(2) Uani 0.631(6) 1 d PDU B 2
F22 F 0.04580(5) 0.6384(3) 0.40324(9) 0.0640(8) Uani 1 1 d U . .
F23 F 0.01924(6) 0.7486(2) 0.42471(10) 0.0680(8) Uani 1 1 d U . .
F24 F 0.00953(7) 0.5855(3) 0.42458(9) 0.0769(10) Uani 1 1 d U . .
F25 F 0.02775(10) 1.1154(4) 0.36806(15) 0.139(2) Uani 1 1 d U . .
F26 F -0.01361(10) 1.1194(3) 0.36065(15) 0.1240(18) Uani 1 1 d U . .
F27 F 0.00609(9) 1.2398(2) 0.33257(11) 0.0952(13) Uani 1 1 d U . .
O1 O 0.14101(5) 0.49181(19) 0.11743(8) 0.0267(5) Uani 1 1 d . . .
O2 O 0.18345(6) 0.6197(2) 0.26497(10) 0.0470(8) Uani 1 1 d . . .
O3 O 0.11691(5) 0.22910(18) 0.01687(9) 0.0262(5) Uani 1 1 d . . .
O4 O 0.13430(6) -0.0578(2) -0.07333(10) 0.0366(6) Uani 1 1 d . . .
O5 O 0.16829(5) 0.16811(19) 0.07217(9) 0.0292(6) Uani 1 1 d . . .
O6 O 0.18043(5) 0.37740(19) 0.04899(9) 0.0267(5) Uani 1 1 d . . .
O7 O 0.12382(5) 0.44763(18) 0.01688(8) 0.0257(5) Uani 1 1 d . . .
O8 O 0.09474(5) 0.35569(19) 0.08255(9) 0.0271(5) Uani 1 1 d . . .
O9 O 0.13151(5) 0.2015(2) 0.13545(9) 0.0311(6) Uani 1 1 d . . .
O10 O 0.17933(5) 0.3269(2) 0.14771(9) 0.0318(6) Uani 1 1 d . . .
O11 O 0.04592(5) 0.87382(19) 0.25552(9) 0.0267(5) Uani 1 1 d . . .
O12 O 0.12192(5) 0.7157(3) 0.21580(10) 0.0413(7) Uani 1 1 d . . .
O13 O 0.02738(5) 0.66351(19) 0.24682(9) 0.0280(6) Uani 1 1 d . B .
O14 O 0.00890(5) 0.75697(19) 0.32983(9) 0.0270(5) Uani 1 1 d . . .
O15 O 0.00346(5) 0.97507(18) 0.29968(9) 0.0267(5) Uani 1 1 d . . .
N1 N 0.15670(6) 0.5465(2) 0.15110(10) 0.0256(6) Uani 1 1 d . . .
N2 N 0.17663(6) 0.6068(3) 0.21986(11) 0.0335(7) Uani 1 1 d . . .
N3 N 0.10249(10) 0.2362(3) 0.29138(15) 0.0594(12) Uani 1 1 d . . .
N4 N 0.11663(6) 0.1343(2) -0.00175(10) 0.0238(6) Uani 1 1 d . . .
N5 N 0.12472(6) -0.0008(2) -0.04377(11) 0.0269(7) Uani 1 1 d . . .
N6 N 0.20795(7) 0.3401(3) -0.11102(12) 0.0372(8) Uani 1 1 d . . .
N7 N 0.06987(6) 0.8287(2) 0.25871(10) 0.0234(6) Uani 1 1 d . . .
N8 N 0.10569(6) 0.7548(3) 0.24028(11) 0.0293(7) Uani 1 1 d . . .
N9 N 0.03447(7) 0.7995(3) 0.02569(11) 0.0320(7) Uani 1 1 d . . .
C1 C 0.15882(7) 0.5323(3) 0.19762(13) 0.0289(8) Uani 1 1 d . . .
C2 C 0.17102(8) 0.6433(3) 0.13791(14) 0.0315(8) Uani 1 1 d . . .
C3 C 0.18557(10) 0.6153(4) 0.09777(17) 0.0535(13) Uani 1 1 d . . .
H3A H 0.1969 0.5526 0.1066 0.080 Uiso 1 1 calc R . .
H3B H 0.1971 0.6747 0.0920 0.080 Uiso 1 1 calc R . .
H3C H 0.1721 0.6006 0.0688 0.080 Uiso 1 1 calc R . .
C4 C 0.14914(9) 0.7257(3) 0.12123(16) 0.0409(10) Uani 1 1 d . . .
H4A H 0.1355 0.6964 0.0953 0.061 Uiso 1 1 calc R . .
H4B H 0.1574 0.7885 0.1099 0.061 Uiso 1 1 calc R . .
H4C H 0.1404 0.7454 0.1477 0.061 Uiso 1 1 calc R . .
C5 C 0.18999(8) 0.6684(3) 0.18638(16) 0.0387(10) Uani 1 1 d . . .
C6 C 0.21863(9) 0.6225(5) 0.1913(2) 0.0681(16) Uani 1 1 d . . .
H6A H 0.2284 0.6305 0.2242 0.102 Uiso 1 1 calc R . .
H6B H 0.2284 0.6602 0.1700 0.102 Uiso 1 1 calc R . .
H6C H 0.2174 0.5473 0.1829 0.102 Uiso 1 1 calc R . .
C7 C 0.19099(12) 0.7845(4) 0.20059(18) 0.0615(14) Uani 1 1 d . . .
H7A H 0.1726 0.8089 0.2020 0.092 Uiso 1 1 calc R . .
H7B H 0.1982 0.8263 0.1771 0.092 Uiso 1 1 calc R . .
H7C H 0.2028 0.7929 0.2319 0.092 Uiso 1 1 calc R . .
C8 C 0.14477(8) 0.4541(3) 0.22113(13) 0.0299(8) Uani 1 1 d . . .
C9 C 0.15580(10) 0.4187(3) 0.26714(14) 0.0410(10) Uani 1 1 d . . .
H9 H 0.1731 0.4440 0.2829 0.049 Uiso 1 1 calc R . .
C10 C 0.14175(11) 0.3472(3) 0.28980(15) 0.0470(12) Uani 1 1 d . . .
H10 H 0.1496 0.3250 0.3211 0.056 Uiso 1 1 calc R . .
C11 C 0.11649(10) 0.3065(3) 0.26808(16) 0.0454(11) Uani 1 1 d . . .
C12 C 0.10593(9) 0.3398(3) 0.22140(16) 0.0398(10) Uani 1 1 d . . .
H12 H 0.0891 0.3120 0.2051 0.048 Uiso 1 1 calc R . .
C13 C 0.11962(8) 0.4122(3) 0.19886(14) 0.0329(9) Uani 1 1 d . . .
H13 H 0.1118 0.4343 0.1675 0.039 Uiso 1 1 calc R . .
C14 C 0.11255(16) 0.2164(5) 0.34136(19) 0.087(2) Uani 1 1 d . . .
H14A H 0.1308 0.1853 0.3458 0.131 Uiso 1 1 calc R . .
H14B H 0.1003 0.1674 0.3532 0.131 Uiso 1 1 calc R . .
H14C H 0.1134 0.2832 0.3589 0.131 Uiso 1 1 calc R . .
C15 C 0.07480(11) 0.2058(4) 0.2710(2) 0.076(2) Uani 1 1 d . . .
H15A H 0.0629 0.2675 0.2698 0.113 Uiso 1 1 calc R . .
H15B H 0.0688 0.1507 0.2906 0.113 Uiso 1 1 calc R . .
H15C H 0.0740 0.1787 0.2387 0.113 Uiso 1 1 calc R . .
C16 C 0.13214(7) 0.1015(3) -0.03155(12) 0.0232(7) Uani 1 1 d . . .
C17 C 0.09389(7) 0.0599(3) 0.00243(13) 0.0272(8) Uani 1 1 d . . .
C18 C 0.06856(8) 0.1047(3) -0.03031(16) 0.0388(10) Uani 1 1 d . . .
H18A H 0.0651 0.1767 -0.0202 0.058 Uiso 1 1 calc R . .
H18B H 0.0528 0.0599 -0.0286 0.058 Uiso 1 1 calc R . .
H18C H 0.0715 0.1062 -0.0631 0.058 Uiso 1 1 calc R . .
C19 C 0.08967(9) 0.0568(3) 0.05308(15) 0.0402(10) Uani 1 1 d . . .
H19A H 0.1070 0.0408 0.0744 0.060 Uiso 1 1 calc R . .
H19B H 0.0763 0.0020 0.0562 0.060 Uiso 1 1 calc R . .
H19C H 0.0830 0.1257 0.0615 0.060 Uiso 1 1 calc R . .
C20 C 0.10487(8) -0.0441(3) -0.01582(13) 0.0287(8) Uani 1 1 d . . .
C21 C 0.12115(9) -0.1127(3) 0.02360(16) 0.0435(10) Uani 1 1 d . . .
H21A H 0.1302 -0.1695 0.0095 0.065 Uiso 1 1 calc R . .
H21B H 0.1088 -0.1434 0.0426 0.065 Uiso 1 1 calc R . .
H21C H 0.1348 -0.0691 0.0440 0.065 Uiso 1 1 calc R . .
C22 C 0.08355(9) -0.1098(3) -0.04851(16) 0.0424(10) Uani 1 1 d . . .
H22A H 0.0755 -0.0677 -0.0763 0.064 Uiso 1 1 calc R . .
H22B H 0.0693 -0.1312 -0.0314 0.064 Uiso 1 1 calc R . .
H22C H 0.0921 -0.1730 -0.0588 0.064 Uiso 1 1 calc R . .
C23 C 0.15239(7) 0.1624(3) -0.05016(12) 0.0241(7) Uani 1 1 d . . .
C24 C 0.17432(7) 0.1136(3) -0.06535(13) 0.0275(8) Uani 1 1 d . . .
H24 H 0.1765 0.0391 -0.0624 0.033 Uiso 1 1 calc R . .
C25 C 0.19283(7) 0.1718(3) -0.08456(13) 0.0294(8) Uani 1 1 d . . .
H25 H 0.2076 0.1366 -0.0942 0.035 Uiso 1 1 calc R . .
C26 C 0.19029(7) 0.2825(3) -0.09012(13) 0.0275(8) Uani 1 1 d . . .
C27 C 0.16871(8) 0.3309(3) -0.07341(13) 0.0280(8) Uani 1 1 d . . .
H27 H 0.1668 0.4055 -0.0755 0.034 Uiso 1 1 calc R . .
C28 C 0.15036(7) 0.2728(3) -0.05408(12) 0.0259(8) Uani 1 1 d . . .
H28 H 0.1360 0.3082 -0.0432 0.031 Uiso 1 1 calc R . .
C29 C 0.22559(8) 0.2872(4) -0.13825(15) 0.0413(10) Uani 1 1 d . . .
H29A H 0.2370 0.2354 -0.1180 0.062 Uiso 1 1 calc R . .
H29B H 0.2372 0.3395 -0.1496 0.062 Uiso 1 1 calc R . .
H29C H 0.2145 0.2509 -0.1655 0.062 Uiso 1 1 calc R . .
C30 C 0.20309(9) 0.4525(3) -0.11979(16) 0.0434(10) Uani 1 1 d . . .
H30A H 0.1853 0.4624 -0.1407 0.065 Uiso 1 1 calc R . .
H30B H 0.2173 0.4817 -0.1350 0.065 Uiso 1 1 calc R . .
H30C H 0.2033 0.4889 -0.0896 0.065 Uiso 1 1 calc R . .
C31 C 0.20123(8) 0.0382(3) 0.06976(16) 0.0397(10) Uani 1 1 d . . .
C32 C 0.19160(7) 0.1534(3) 0.06379(13) 0.0285(8) Uani 1 1 d . . .
C33 C 0.20909(7) 0.2265(3) 0.04965(13) 0.0286(8) Uani 1 1 d . . .
H33 H 0.2262 0.2035 0.0440 0.034 Uiso 1 1 calc R . .
C34 C 0.20200(7) 0.3332(3) 0.04362(12) 0.0258(8) Uani 1 1 d . . .
C35 C 0.22345(8) 0.4088(3) 0.03091(14) 0.0326(9) Uani 1 1 d . . .
C36 C 0.09883(9) 0.5419(3) -0.04723(15) 0.0388(10) Uani 1 1 d . . .
C37 C 0.10021(8) 0.4745(3) -0.00210(13) 0.0281(8) Uani 1 1 d . . .
C38 C 0.07584(7) 0.4518(3) 0.01228(13) 0.0293(8) Uani 1 1 d . . .
H38 H 0.0592 0.4755 -0.0067 0.035 Uiso 1 1 calc R . .
C39 C 0.07524(7) 0.3952(3) 0.05370(13) 0.0267(8) Uani 1 1 d . . .
C40 C 0.04743(8) 0.3754(3) 0.06735(15) 0.0373(9) Uani 1 1 d . . .
C41 C 0.13041(10) 0.0633(4) 0.18938(17) 0.0494(12) Uani 1 1 d . . .
C42 C 0.14480(8) 0.1581(3) 0.17169(14) 0.0348(9) Uani 1 1 d . . .
C43 C 0.17094(9) 0.1833(3) 0.19627(15) 0.0420(10) Uani 1 1 d . . .
H43 H 0.1787 0.1429 0.2235 0.050 Uiso 1 1 calc R . .
C44 C 0.18593(8) 0.2660(3) 0.18207(15) 0.0366(9) Uani 1 1 d . A .
C45 C 0.21424(10) 0.2877(4) 0.21206(19) 0.0550(13) Uani 1 1 d . . .
C46 C 0.08003(7) 0.7918(3) 0.22235(13) 0.0244(7) Uani 1 1 d . . .
C47 C 0.08949(7) 0.8278(3) 0.30541(13) 0.0282(8) Uani 1 1 d . . .
C48 C 0.07555(8) 0.7800(4) 0.34287(14) 0.0432(11) Uani 1 1 d . . .
H48A H 0.0606 0.8260 0.3476 0.065 Uiso 1 1 calc R . .
H48B H 0.0887 0.7730 0.3728 0.065 Uiso 1 1 calc R . .
H48C H 0.0684 0.7101 0.3323 0.065 Uiso 1 1 calc R . .
C49 C 0.09700(9) 0.9428(3) 0.31750(17) 0.0436(11) Uani 1 1 d . . .
H49A H 0.1045 0.9746 0.2917 0.065 Uiso 1 1 calc R . .
H49B H 0.1106 0.9458 0.3471 0.065 Uiso 1 1 calc R . .
H49C H 0.0807 0.9819 0.3215 0.065 Uiso 1 1 calc R . .
C50 C 0.11331(7) 0.7587(3) 0.29350(13) 0.0272(8) Uani 1 1 d . . .
C51 C 0.14154(8) 0.8074(3) 0.30750(14) 0.0349(9) Uani 1 1 d . . .
H51A H 0.1549 0.7614 0.2969 0.052 Uiso 1 1 calc R . .
H51B H 0.1462 0.8153 0.3421 0.052 Uiso 1 1 calc R . .
H51C H 0.1417 0.8770 0.2925 0.052 Uiso 1 1 calc R . .
C52 C 0.11402(10) 0.6441(3) 0.31096(16) 0.0432(10) Uani 1 1 d . . .
H52A H 0.0961 0.6118 0.3005 0.065 Uiso 1 1 calc R . .
H52B H 0.1188 0.6429 0.3457 0.065 Uiso 1 1 calc R . .
H52C H 0.1276 0.6043 0.2978 0.065 Uiso 1 1 calc R . .
C53 C 0.06757(7) 0.7924(3) 0.17241(12) 0.0230(7) Uani 1 1 d . . .
C54 C 0.07311(7) 0.7114(3) 0.14206(13) 0.0274(8) Uani 1 1 d . . .
H54 H 0.0848 0.6549 0.1547 0.033 Uiso 1 1 calc R . .
C55 C 0.06190(7) 0.7128(3) 0.09427(13) 0.0284(8) Uani 1 1 d . . .
H55 H 0.0658 0.6566 0.0746 0.034 Uiso 1 1 calc R . .
C56 C 0.04479(7) 0.7958(3) 0.07400(13) 0.0254(8) Uani 1 1 d . . .
C57 C 0.03906(7) 0.8753(3) 0.10485(13) 0.0280(8) Uani 1 1 d . . .
H57 H 0.0273 0.9317 0.0924 0.034 Uiso 1 1 calc R . .
C58 C 0.05005(7) 0.8736(3) 0.15255(13) 0.0262(8) Uani 1 1 d . . .
H58 H 0.0457 0.9284 0.1724 0.031 Uiso 1 1 calc R . .
C59 C 0.01460(8) 0.8791(3) 0.00668(14) 0.0370(9) Uani 1 1 d . . .
H59A H -0.0021 0.8672 0.0188 0.055 Uiso 1 1 calc R . .
H59B H 0.0106 0.8748 -0.0281 0.055 Uiso 1 1 calc R . .
H59C H 0.0219 0.9494 0.0165 0.055 Uiso 1 1 calc R . .
C60 C 0.03529(9) 0.7045(3) -0.00292(14) 0.0371(9) Uani 1 1 d . . .
H60A H 0.0542 0.6829 -0.0011 0.056 Uiso 1 1 calc R . .
H60B H 0.0269 0.7194 -0.0361 0.056 Uiso 1 1 calc R . .
H60C H 0.0253 0.6474 0.0092 0.056 Uiso 1 1 calc R . .
C62 C 0.02523(7) 0.5888(3) 0.21769(14) 0.0298(8) Uani 1 1 d . . .
C64 C 0.01976(8) 0.6592(3) 0.40076(15) 0.0361(9) Uani 1 1 d . . .
C65 C 0.00480(7) 0.6707(3) 0.34881(13) 0.0275(8) Uani 1 1 d . . .
C66 C -0.01070(8) 0.5853(3) 0.32859(14) 0.0333(9) Uani 1 1 d . . .
H66 H -0.0113 0.5231 0.3469 0.040 Uiso 1 1 calc R . .
C67 C 0.00588(10) 1.1384(3) 0.33830(16) 0.0420(10) Uani 1 1 d . . .
C68 C 0.00292(7) 1.0730(3) 0.29277(13) 0.0283(8) Uani 1 1 d . . .
C69 C 0.0000 1.1263(4) 0.2500 0.0325(12) Uani 1 2 d S . .
H69 H 0.0000 1.2015 0.2500 0.039 Uiso 1 2 calc SR . .
C70 C 0.20663(15) 0.0017(5) 0.3054(3) 0.090(2) Uani 1 1 d . . .
H70A H 0.2145 0.0310 0.2794 0.135 Uiso 1 1 calc R . .
H70B H 0.1910 -0.0430 0.2921 0.135 Uiso 1 1 calc R . .
H70C H 0.2204 -0.0407 0.3263 0.135 Uiso 1 1 calc R . .
C71 C 0.1973(2) 0.0918(7) 0.3337(3) 0.145(4) Uani 1 1 d D C .
H71A H 0.1871 0.1429 0.3108 0.174 Uiso 1 1 calc R . .
H71B H 0.1844 0.0622 0.3523 0.174 Uiso 1 1 calc R . .
C72 C 0.21727(19) 0.1482(7) 0.3652(3) 0.143(4) Uani 1 1 d D . .
H72A H 0.2308 0.1728 0.3481 0.171 Uiso 0.441(7) 1 d PR C 1
H72B H 0.2261 0.0971 0.3879 0.171 Uiso 0.441(7) 1 d PR C 1
H72C H 0.2303 0.1763 0.3478 0.171 Uiso 0.559(7) 1 d PR C 2
H72D H 0.2268 0.0968 0.3871 0.171 Uiso 0.559(7) 1 d PR C 2
C73 C 0.2103(4) 0.2386(13) 0.3944(5) 0.127(3) Uani 0.441(7) 1 d PDU C 1
H73A H 0.1926 0.2236 0.4033 0.153 Uiso 0.441(7) 1 calc PR C 1
H73B H 0.2080 0.3031 0.3744 0.153 Uiso 0.441(7) 1 calc PR C 1
C74 C 0.2313(3) 0.2612(12) 0.4396(4) 0.105(3) Uani 0.441(7) 1 d PDU C 1
H74A H 0.2482 0.2220 0.4385 0.126 Uiso 0.441(7) 1 calc PR C 1
H74B H 0.2356 0.3377 0.4413 0.126 Uiso 0.441(7) 1 calc PR C 1
C75 C 0.2207(4) 0.229(2) 0.4838(6) 0.191(9) Uani 0.441(7) 1 d PDU C 1
H75A H 0.2306 0.2680 0.5117 0.229 Uiso 0.441(7) 1 calc PR C 1
H75B H 0.2238 0.1522 0.4897 0.229 Uiso 0.441(7) 1 calc PR C 1
C76 C 0.1901(3) 0.2537(15) 0.4762(6) 0.087(3) Uani 0.441(7) 1 d PDU C 1
H76A H 0.1872 0.3145 0.4959 0.130 Uiso 0.441(7) 1 calc PR C 1
H76B H 0.1804 0.1921 0.4853 0.130 Uiso 0.441(7) 1 calc PR C 1
H76C H 0.1832 0.2703 0.4427 0.130 Uiso 0.441(7) 1 calc PR C 1
C73' C 0.2091(4) 0.2357(9) 0.3951(4) 0.127(3) Uani 0.559(7) 1 d PDU C 2
H73C H 0.1932 0.2743 0.3769 0.153 Uiso 0.559(7) 1 calc PR C 2
H73D H 0.2243 0.2865 0.4041 0.153 Uiso 0.559(7) 1 calc PR C 2
C74' C 0.2018(3) 0.1861(9) 0.4397(4) 0.105(3) Uani 0.559(7) 1 d PDU C 2
H74C H 0.1856 0.1405 0.4306 0.126 Uiso 0.559(7) 1 calc PR C 2
H74D H 0.2171 0.1412 0.4557 0.126 Uiso 0.559(7) 1 calc PR C 2
C75' C 0.1961(4) 0.2708(17) 0.4737(5) 0.191(9) Uani 0.559(7) 1 d PDU C 2
H75C H 0.2111 0.3232 0.4787 0.229 Uiso 0.559(7) 1 calc PR C 2
H75D H 0.1953 0.2383 0.5048 0.229 Uiso 0.559(7) 1 calc PR C 2
C76' C 0.1690(2) 0.3272(8) 0.4541(5) 0.087(3) Uani 0.559(7) 1 d PDU C 2
H76D H 0.1704 0.3652 0.4249 0.130 Uiso 0.559(7) 1 calc PR C 2
H76E H 0.1650 0.3775 0.4778 0.130 Uiso 0.559(7) 1 calc PR C 2
H76F H 0.1544 0.2747 0.4472 0.130 Uiso 0.559(7) 1 calc PR C 2

loop_
_atom_site_aniso_label
_atom_site_aniso_U_11
_atom_site_aniso_U_22
_atom_site_aniso_U_33
_atom_site_aniso_U_23
_atom_site_aniso_U_13
_atom_site_aniso_U_12
Eu1 0.02089(10) 0.02456(10) 0.02146(10) -0.00015(7) 0.00649(7) 0.00138(7)
Eu2 0.01970(13) 0.01992(12) 0.02405(14) 0.000 0.00768(10) 0.000
F1 0.0637(19) 0.0349(15) 0.151(3) -0.0233(18) -0.011(2) 0.0067(14)
F2 0.217(5) 0.083(3) 0.084(3) 0.046(2) 0.069(3) 0.090(3)
F3 0.0459(17) 0.0401(15) 0.170(3) 0.0061(19) 0.0378(19) 0.0170(13)
F4 0.0372(13) 0.0568(16) 0.0487(15) -0.0085(12) 0.0022(11) -0.0151(12)
F5 0.0479(15) 0.0514(15) 0.082(2) -0.0110(14) 0.0464(15) -0.0043(12)
F6 0.0374(13) 0.0496(15) 0.0559(16) 0.0202(12) 0.0136(12) -0.0031(11)
F7 0.172(4) 0.0466(18) 0.070(2) 0.0257(16) -0.016(2) -0.041(2)
F8 0.103(2) 0.0725(19) 0.0421(16) 0.0218(14) 0.0374(16) 0.0484(17)
F9 0.075(2) 0.088(2) 0.0433(16) 0.0283(15) 0.0132(14) 0.0460(17)
F10 0.0276(13) 0.084(2) 0.092(2) 0.0183(18) 0.0099(14) 0.0146(13)
F11 0.0504(17) 0.0469(17) 0.162(3) -0.0062(19) 0.051(2) -0.0097(14)
F12 0.0434(16) 0.157(3) 0.0583(19) -0.026(2) 0.0270(14) -0.0042(19)
F13 0.105(3) 0.0363(15) 0.105(3) 0.0108(16) 0.047(2) 0.0063(16)
F14 0.0579(18) 0.0610(18) 0.084(2) 0.0254(16) 0.0317(16) -0.0037(14)
F15 0.110(3) 0.106(3) 0.0543(19) 0.0481(19) 0.0043(18) -0.023(2)
F16 0.046(3) 0.076(4) 0.135(6) 0.048(4) -0.028(3) 0.012(3)
F17 0.058(3) 0.137(8) 0.064(5) -0.043(5) 0.003(3) -0.009(5)
F18 0.025(2) 0.075(4) 0.064(3) 0.007(3) -0.0013(19) 0.000(2)
F16' 0.065(6) 0.102(8) 0.058(6) 0.019(5) -0.020(5) -0.010(5)
F17' 0.061(6) 0.064(6) 0.091(9) -0.007(6) -0.022(6) -0.006(5)
F18' 0.057(6) 0.138(10) 0.097(8) -0.027(8) 0.014(6) 0.016(7)
C61 0.032(7) 0.022(7) 0.038(7) -0.008(5) 0.000(5) 0.012(5)
F19 0.080(6) 0.045(4) 0.087(6) 0.030(4) 0.044(5) 0.019(4)
F20 0.057(6) 0.035(7) 0.046(6) -0.008(5) 0.020(5) 0.018(5)
F21 0.073(6) 0.041(5) 0.084(8) -0.014(5) -0.034(6) 0.011(5)
C61' 0.051(6) 0.035(5) 0.052(5) -0.012(4) 0.001(5) 0.001(4)
F19' 0.042(3) 0.059(3) 0.095(4) -0.006(3) 0.005(2) 0.023(2)
F20' 0.083(6) 0.032(4) 0.070(6) -0.010(4) -0.011(4) 0.019(4)
F21' 0.091(5) 0.045(3) 0.050(3) 0.012(2) 0.007(3) 0.033(3)
F22 0.0396(15) 0.110(2) 0.0429(16) 0.0286(16) 0.0096(12) 0.0242(15)
F23 0.081(2) 0.072(2) 0.0401(16) -0.0154(14) -0.0130(14) 0.0101(16)
F24 0.089(2) 0.102(2) 0.0355(15) 0.0249(15) 0.0010(15) -0.0562(19)
F25 0.153(4) 0.140(4) 0.088(3) -0.072(3) -0.068(3) 0.073(3)
F26 0.180(4) 0.110(3) 0.113(3) -0.073(3) 0.105(3) -0.067(3)
F27 0.189(4) 0.0346(16) 0.060(2) -0.0174(14) 0.019(2) -0.007(2)
O1 0.0280(13) 0.0304(13) 0.0205(13) -0.0044(10) 0.0019(10) -0.0014(10)
O2 0.0572(19) 0.0469(18) 0.0297(16) -0.0111(13) -0.0092(14) 0.0089(15)
O3 0.0293(13) 0.0225(12) 0.0279(14) -0.0048(10) 0.0080(11) 0.0006(10)
O4 0.0425(16) 0.0304(14) 0.0400(16) -0.0147(12) 0.0154(13) -0.0029(12)
O5 0.0277(14) 0.0304(14) 0.0312(15) 0.0017(11) 0.0096(11) 0.0031(11)
O6 0.0232(13) 0.0301(13) 0.0284(14) -0.0004(11) 0.0087(11) 0.0026(10)
O7 0.0295(14) 0.0235(12) 0.0240(13) -0.0008(10) 0.0051(11) -0.0003(10)
O8 0.0263(13) 0.0284(13) 0.0275(14) -0.0018(11) 0.0072(11) 0.0017(10)
O9 0.0302(14) 0.0363(14) 0.0285(15) 0.0071(12) 0.0097(12) 0.0060(11)
O10 0.0267(14) 0.0391(15) 0.0286(15) -0.0007(12) 0.0030(11) 0.0054(11)
O11 0.0187(12) 0.0299(13) 0.0333(14) -0.0009(11) 0.0096(11) 0.0001(10)
O12 0.0285(15) 0.066(2) 0.0305(16) -0.0025(14) 0.0084(12) 0.0170(14)
O13 0.0252(13) 0.0268(13) 0.0322(15) -0.0031(11) 0.0062(11) 0.0037(10)
O14 0.0290(13) 0.0261(13) 0.0274(14) 0.0021(11) 0.0090(11) -0.0014(10)
O15 0.0281(13) 0.0241(13) 0.0294(14) -0.0022(10) 0.0092(11) -0.0002(10)
N1 0.0260(16) 0.0261(15) 0.0247(17) -0.0042(12) 0.0053(13) 0.0027(12)
N2 0.0331(18) 0.0351(18) 0.0288(18) -0.0070(14) -0.0029(14) 0.0090(14)
N3 0.088(3) 0.045(2) 0.054(3) 0.022(2) 0.036(2) 0.019(2)
N4 0.0233(15) 0.0210(14) 0.0274(16) -0.0013(12) 0.0058(13) -0.0007(12)
N5 0.0285(16) 0.0259(15) 0.0271(17) -0.0028(13) 0.0073(13) -0.0009(12)
N6 0.0369(19) 0.045(2) 0.0333(19) -0.0019(15) 0.0157(16) -0.0069(15)
N7 0.0183(14) 0.0267(15) 0.0253(16) 0.0002(12) 0.0045(12) -0.0017(11)
N8 0.0218(15) 0.0409(18) 0.0249(17) -0.0002(14) 0.0032(13) 0.0043(13)
N9 0.0352(18) 0.0374(18) 0.0228(17) 0.0014(14) 0.0042(14) 0.0085(14)
C1 0.0275(19) 0.0317(19) 0.026(2) -0.0056(16) 0.0012(16) 0.0096(15)
C2 0.033(2) 0.031(2) 0.033(2) -0.0066(16) 0.0118(17) -0.0058(16)
C3 0.063(3) 0.052(3) 0.056(3) -0.021(2) 0.036(3) -0.023(2)
C4 0.047(3) 0.035(2) 0.039(2) 0.0075(18) 0.006(2) 0.0000(19)
C5 0.034(2) 0.038(2) 0.041(3) -0.0078(18) 0.0006(19) -0.0018(17)
C6 0.032(3) 0.085(4) 0.085(4) -0.002(3) 0.007(3) -0.003(3)
C7 0.089(4) 0.040(3) 0.050(3) -0.013(2) 0.001(3) -0.015(3)
C8 0.038(2) 0.032(2) 0.0205(19) -0.0016(15) 0.0065(16) 0.0135(16)
C9 0.058(3) 0.035(2) 0.027(2) -0.0052(18) 0.003(2) 0.013(2)
C10 0.081(4) 0.037(2) 0.024(2) 0.0065(18) 0.013(2) 0.019(2)
C11 0.062(3) 0.039(2) 0.042(3) 0.010(2) 0.027(2) 0.019(2)
C12 0.040(2) 0.042(2) 0.042(3) 0.0079(19) 0.018(2) 0.0113(19)
C13 0.034(2) 0.039(2) 0.029(2) 0.0051(17) 0.0112(17) 0.0129(17)
C14 0.173(7) 0.051(3) 0.050(3) 0.012(3) 0.052(4) -0.005(4)
C15 0.067(4) 0.065(3) 0.111(5) 0.055(3) 0.057(4) 0.029(3)
C16 0.0248(18) 0.0216(17) 0.0221(18) -0.0003(14) 0.0018(14) 0.0013(14)
C17 0.0253(18) 0.0245(18) 0.033(2) 0.0011(15) 0.0078(16) -0.0028(14)
C18 0.027(2) 0.033(2) 0.055(3) 0.0076(19) 0.0051(19) -0.0007(16)
C19 0.048(3) 0.034(2) 0.043(3) 0.0011(18) 0.020(2) -0.0072(19)
C20 0.033(2) 0.0254(18) 0.028(2) 0.0008(15) 0.0082(16) -0.0028(15)
C21 0.051(3) 0.033(2) 0.048(3) 0.0113(19) 0.013(2) 0.0084(19)
C22 0.042(2) 0.039(2) 0.048(3) -0.011(2) 0.013(2) -0.0135(19)
C23 0.0215(17) 0.0300(19) 0.0204(18) -0.0033(14) 0.0031(14) -0.0011(14)
C24 0.0257(18) 0.0286(19) 0.027(2) -0.0024(15) 0.0023(15) 0.0029(15)
C25 0.0201(18) 0.043(2) 0.025(2) -0.0049(16) 0.0031(15) 0.0023(15)
C26 0.0243(18) 0.037(2) 0.0204(19) -0.0009(15) 0.0012(15) -0.0054(15)
C27 0.034(2) 0.0287(19) 0.0212(19) -0.0025(15) 0.0046(16) -0.0036(15)
C28 0.0297(19) 0.0267(18) 0.0219(19) -0.0041(15) 0.0063(15) -0.0018(15)
C29 0.031(2) 0.057(3) 0.038(2) 0.004(2) 0.0105(18) -0.0009(19)
C30 0.050(3) 0.045(2) 0.038(2) 0.0040(19) 0.016(2) -0.012(2)
C31 0.036(2) 0.035(2) 0.049(3) 0.002(2) 0.013(2) 0.0065(18)
C32 0.028(2) 0.031(2) 0.025(2) -0.0019(15) 0.0042(16) 0.0054(15)
C33 0.0197(17) 0.033(2) 0.033(2) -0.0040(16) 0.0063(15) 0.0045(15)
C34 0.0236(18) 0.036(2) 0.0181(18) -0.0051(15) 0.0045(15) -0.0023(15)
C35 0.0266(19) 0.038(2) 0.035(2) -0.0033(18) 0.0101(17) 0.0027(16)
C36 0.054(3) 0.028(2) 0.033(2) 0.0034(17) 0.008(2) 0.0099(19)
C37 0.041(2) 0.0190(17) 0.0237(19) -0.0058(14) 0.0038(16) 0.0043(15)
C38 0.0282(19) 0.0294(19) 0.027(2) -0.0036(16) -0.0016(16) 0.0083(15)
C39 0.0251(18) 0.0248(18) 0.030(2) -0.0099(15) 0.0045(16) 0.0011(15)
C40 0.026(2) 0.043(2) 0.043(3) -0.0078(19) 0.0064(18) 0.0043(17)
C41 0.059(3) 0.047(3) 0.045(3) 0.016(2) 0.017(2) 0.008(2)
C42 0.040(2) 0.036(2) 0.031(2) 0.0054(17) 0.0143(19) 0.0123(18)
C43 0.049(3) 0.044(2) 0.031(2) 0.0122(18) 0.002(2) 0.015(2)
C44 0.031(2) 0.041(2) 0.036(2) -0.0030(19) 0.0026(18) 0.0126(18)
C45 0.043(3) 0.067(3) 0.048(3) 0.004(3) -0.006(2) 0.018(3)
C46 0.0195(17) 0.0262(18) 0.028(2) 0.0015(15) 0.0072(15) -0.0008(14)
C47 0.0226(18) 0.039(2) 0.0221(19) -0.0019(16) 0.0021(15) -0.0016(15)
C48 0.034(2) 0.072(3) 0.027(2) 0.008(2) 0.0118(18) 0.004(2)
C49 0.034(2) 0.040(2) 0.053(3) -0.016(2) -0.002(2) 0.0029(18)
C50 0.0248(18) 0.034(2) 0.0227(19) 0.0005(15) 0.0032(15) 0.0002(15)
C51 0.025(2) 0.046(2) 0.032(2) 0.0020(18) 0.0004(17) -0.0017(17)
C52 0.056(3) 0.036(2) 0.038(2) 0.0048(19) 0.008(2) 0.002(2)
C53 0.0172(16) 0.0285(18) 0.0229(19) 0.0008(14) 0.0032(14) -0.0009(14)
C54 0.0240(18) 0.0280(19) 0.030(2) -0.0001(15) 0.0046(15) 0.0067(15)
C55 0.0274(19) 0.0295(19) 0.029(2) -0.0049(16) 0.0062(16) 0.0022(15)
C56 0.0221(18) 0.0314(19) 0.0230(19) 0.0026(15) 0.0049(15) -0.0001(15)
C57 0.0230(18) 0.032(2) 0.029(2) 0.0049(16) 0.0060(15) 0.0055(15)
C58 0.0225(18) 0.0285(19) 0.029(2) -0.0013(15) 0.0090(15) 0.0005(14)
C59 0.038(2) 0.041(2) 0.030(2) 0.0082(18) 0.0033(18) 0.0092(18)
C60 0.043(2) 0.040(2) 0.027(2) -0.0018(17) 0.0056(18) -0.0008(18)
C62 0.0264(19) 0.0273(19) 0.037(2) -0.0025(17) 0.0089(17) 0.0035(15)
C64 0.031(2) 0.045(2) 0.034(2) 0.0062(18) 0.0107(18) -0.0039(18)
C65 0.0245(19) 0.033(2) 0.028(2) 0.0042(16) 0.0126(16) 0.0008(15)
C66 0.032(2) 0.034(2) 0.035(2) 0.0083(17) 0.0070(17) -0.0021(16)
C67 0.055(3) 0.031(2) 0.039(3) -0.0055(18) 0.007(2) 0.0000(19)
C68 0.0224(18) 0.0266(19) 0.036(2) -0.0055(16) 0.0050(16) -0.0013(14)
C69 0.038(3) 0.017(2) 0.042(3) 0.000 0.005(3) 0.000
C70 0.096(5) 0.072(4) 0.105(5) 0.026(4) 0.028(4) 0.016(4)
C71 0.165(10) 0.149(9) 0.106(7) -0.027(6) -0.010(6) 0.065(8)
C72 0.125(8) 0.091(6) 0.190(11) -0.023(7) -0.025(7) 0.029(5)
C73 0.147(6) 0.114(5) 0.117(5) -0.003(5) 0.016(5) 0.020(5)
C74 0.118(6) 0.091(6) 0.112(6) 0.008(5) 0.035(5) 0.002(5)
C75 0.200(12) 0.179(11) 0.194(11) 0.000(7) 0.042(7) 0.003(7)
C76 0.098(6) 0.074(5) 0.089(6) -0.018(4) 0.018(5) -0.010(4)
C73' 0.147(6) 0.114(5) 0.117(5) -0.003(5) 0.016(5) 0.020(5)
C74' 0.118(6) 0.091(6) 0.112(6) 0.008(5) 0.035(5) 0.002(5)
C75' 0.200(12) 0.179(11) 0.194(11) 0.000(7) 0.042(7) 0.003(7)
C76' 0.098(6) 0.074(5) 0.089(6) -0.018(4) 0.018(5) -0.010(4)

loop_
_atom_type_symbol
_atom_type_description
_atom_type_scat_dispersion_real
_atom_type_scat_dispersion_imag
_atom_type_scat_source
C C 0.0033 0.0016 'International Tables Vol C Tables 4.2.6.8 and 6.1.1.4'
H H 0.0000 0.0000 'International Tables Vol C Tables 4.2.6.8 and 6.1.1.4'
N N 0.0061 0.0033 'International Tables Vol C Tables 4.2.6.8 and 6.1.1.4'
O O 0.0106 0.0060 'International Tables Vol C Tables 4.2.6.8 and 6.1.1.4'
F F 0.0171 0.0103 'International Tables Vol C Tables 4.2.6.8 and 6.1.1.4'
Eu Eu -0.1578 3.6682 'International Tables Vol C Tables 4.2.6.8 and 6.1.1.4'

loop_
_geom_angle_atom_site_label_1
_geom_angle_atom_site_label_2
_geom_angle_atom_site_label_3
_geom_angle
_geom_angle_site_symmetry_1
_geom_angle_site_symmetry_3
O1 Eu1 O3 139.59(8) . .
O1 Eu1 O6 91.42(8) . .
O3 Eu1 O6 101.43(8) . .
O1 Eu1 O9 105.42(9) . .
O3 Eu1 O9 90.52(9) . .
O6 Eu1 O9 137.61(8) . .
O1 Eu1 O10 73.76(8) . .
O3 Eu1 O10 146.51(8) . .
O6 Eu1 O10 75.21(9) . .
O9 Eu1 O10 72.86(9) . .
O1 Eu1 O8 75.25(8) . .
O3 Eu1 O8 73.64(8) . .
O6 Eu1 O8 147.72(8) . .
O9 Eu1 O8 74.66(8) . .
O10 Eu1 O8 126.33(8) . .
O1 Eu1 O7 75.02(8) . .
O3 Eu1 O7 71.37(8) . .
O6 Eu1 O7 75.99(8) . .
O9 Eu1 O7 145.55(8) . .
O10 Eu1 O7 136.44(8) . .
O8 Eu1 O7 72.22(8) . .
O1 Eu1 O5 146.83(8) . .
O3 Eu1 O5 73.09(8) . .
O6 Eu1 O5 71.98(8) . .
O9 Eu1 O5 73.05(8) . .
O10 Eu1 O5 74.28(9) . .
O8 Eu1 O5 132.73(8) . .
O7 Eu1 O5 125.35(8) . .
O11 Eu2 O11 146.48(12) 2 .
O11 Eu2 O14 91.99(8) 2 2
O11 Eu2 O14 99.03(8) . 2
O11 Eu2 O14 99.03(8) 2 .
O11 Eu2 O14 91.99(8) . .
O14 Eu2 O14 141.17(12) 2 .
O11 Eu2 O15 76.65(8) 2 2
O11 Eu2 O15 76.20(8) . 2
O14 Eu2 O15 74.01(8) 2 2
O14 Eu2 O15 144.76(8) . 2
O11 Eu2 O15 76.20(8) 2 .
O11 Eu2 O15 76.65(8) . .
O14 Eu2 O15 144.76(8) 2 .
O14 Eu2 O15 74.01(8) . .
O15 Eu2 O15 70.99(12) 2 .
O11 Eu2 O13 71.82(8) 2 2
O11 Eu2 O13 141.54(8) . 2
O14 Eu2 O13 76.34(8) 2 2
O14 Eu2 O13 72.13(8) . 2
O15 Eu2 O13 135.37(8) 2 2
O15 Eu2 O13 128.20(8) . 2
O11 Eu2 O13 141.55(8) 2 .
O11 Eu2 O13 71.82(8) . .
O14 Eu2 O13 72.13(8) 2 .
O14 Eu2 O13 76.33(8) . .
O15 Eu2 O13 128.20(8) 2 .
O15 Eu2 O13 135.36(8) . .
O13 Eu2 O13 70.47(12) 2 .
F21 C61 F19 106.1(8) . .
F21 C61 F20 106.4(9) . .
F19 C61 F20 105.6(9) . .
F21 C61 C62 110.9(9) . .
F19 C61 C62 114.2(9) . .
F20 C61 C62 113.1(16) . .
F20' C61' F19' 108.1(7) . .
F20' C61' F21' 107.3(7) . .
F19' C61' F21' 107.0(7) . .
F20' C61' C62 111.5(10) . .
F19' C61' C62 112.3(7) . .
F21' C61' C62 110.4(7) . .
N1 O1 Eu1 137.4(2) . .
N4 O3 Eu1 139.2(2) . .
C32 O5 Eu1 133.0(2) . .
C34 O6 Eu1 135.4(2) . .
C37 O7 Eu1 133.4(2) . .
C39 O8 Eu1 133.4(2) . .
C42 O9 Eu1 134.2(3) . .
C44 O10 Eu1 132.8(3) . .
N7 O11 Eu2 137.5(2) . .
C62 O13 Eu2 131.8(2) . .
C65 O14 Eu2 133.7(2) . .
C68 O15 Eu2 135.6(2) . .
O1 N1 C1 125.8(3) . .
O1 N1 C2 119.3(3) . .
C1 N1 C2 114.4(3) . .
O2 N2 C1 125.4(3) . .
O2 N2 C5 121.2(3) . .
C1 N2 C5 113.2(3) . .
C11 N3 C14 118.6(5) . .
C11 N3 C15 120.8(4) . .
C14 N3 C15 118.4(5) . .
O3 N4 C16 125.9(3) . .
O3 N4 C17 119.2(3) . .
C16 N4 C17 113.9(3) . .
O4 N5 C16 125.7(3) . .
O4 N5 C20 121.7(3) . .
C16 N5 C20 112.5(3) . .
C26 N6 C29 120.2(3) . .
C26 N6 C30 119.5(3) . .
C29 N6 C30 117.1(3) . .
O11 N7 C46 125.5(3) . .
O11 N7 C47 119.7(3) . .
C46 N7 C47 114.4(3) . .
O12 N8 C46 125.4(3) . .
O12 N8 C50 120.7(3) . .
C46 N8 C50 113.8(3) . .
C56 N9 C59 119.8(3) . .
C56 N9 C60 119.4(3) . .
C59 N9 C60 117.0(3) . .
N1 C1 N2 107.0(3) . .
N1 C1 C8 127.3(3) . .
N2 C1 C8 125.7(3) . .
N1 C2 C4 106.6(3) . .
N1 C2 C3 108.9(3) . .
C4 C2 C3 110.2(4) . .
N1 C2 C5 100.3(3) . .
C4 C2 C5 114.8(3) . .
C3 C2 C5 115.1(4) . .
C2 C3 H3A 109.5 . .
C2 C3 H3B 109.5 . .
H3A C3 H3B 109.5 . .
C2 C3 H3C 109.5 . .
H3A C3 H3C 109.5 . .
H3B C3 H3C 109.5 . .
C2 C4 H4A 109.5 . .
C2 C4 H4B 109.5 . .
H4A C4 H4B 109.5 . .
C2 C4 H4C 109.5 . .
H4A C4 H4C 109.5 . .
H4B C4 H4C 109.5 . .
N2 C5 C7 109.1(4) . .
N2 C5 C6 105.8(4) . .
C7 C5 C6 111.1(4) . .
N2 C5 C2 101.3(3) . .
C7 C5 C2 114.7(4) . .
C6 C5 C2 113.9(4) . .
C5 C6 H6A 109.5 . .
C5 C6 H6B 109.5 . .
H6A C6 H6B 109.5 . .
C5 C6 H6C 109.5 . .
H6A C6 H6C 109.5 . .
H6B C6 H6C 109.5 . .
C5 C7 H7A 109.5 . .
C5 C7 H7B 109.5 . .
H7A C7 H7B 109.5 . .
C5 C7 H7C 109.5 . .
H7A C7 H7C 109.5 . .
H7B C7 H7C 109.5 . .
C9 C8 C13 117.6(4) . .
C9 C8 C1 121.1(4) . .
C13 C8 C1 121.3(3) . .
C10 C9 C8 120.5(4) . .
C10 C9 H9 119.7 . .
C8 C9 H9 119.7 . .
C9 C10 C11 122.1(4) . .
C9 C10 H10 118.9 . .
C11 C10 H10 118.9 . .
N3 C11 C10 121.5(4) . .
N3 C11 C12 121.4(5) . .
C10 C11 C12 117.1(4) . .
C13 C12 C11 121.1(4) . .
C13 C12 H12 119.4 . .
C11 C12 H12 119.4 . .
C12 C13 C8 121.5(4) . .
C12 C13 H13 119.2 . .
C8 C13 H13 119.2 . .
N3 C14 H14A 109.5 . .
N3 C14 H14B 109.5 . .
H14A C14 H14B 109.5 . .
N3 C14 H14C 109.5 . .
H14A C14 H14C 109.5 . .
H14B C14 H14C 109.5 . .
N3 C15 H15A 109.5 . .
N3 C15 H15B 109.5 . .
H15A C15 H15B 109.5 . .
N3 C15 H15C 109.5 . .
H15A C15 H15C 109.5 . .
H15B C15 H15C 109.5 . .
N4 C16 N5 107.1(3) . .
N4 C16 C23 127.5(3) . .
N5 C16 C23 125.3(3) . .
N4 C17 C19 110.2(3) . .
N4 C17 C18 105.8(3) . .
C19 C17 C18 110.2(3) . .
N4 C17 C20 100.2(3) . .
C19 C17 C20 115.3(3) . .
C18 C17 C20 114.3(3) . .
C17 C18 H18A 109.5 . .
C17 C18 H18B 109.5 . .
H18A C18 H18B 109.5 . .
C17 C18 H18C 109.5 . .
H18A C18 H18C 109.5 . .
H18B C18 H18C 109.5 . .
C17 C19 H19A 109.5 . .
C17 C19 H19B 109.5 . .
H19A C19 H19B 109.5 . .
C17 C19 H19C 109.5 . .
H19A C19 H19C 109.5 . .
H19B C19 H19C 109.5 . .
N5 C20 C22 109.2(3) . .
N5 C20 C21 106.8(3) . .
C22 C20 C21 110.8(3) . .
N5 C20 C17 100.8(3) . .
C22 C20 C17 114.6(3) . .
C21 C20 C17 113.8(3) . .
C20 C21 H21A 109.5 . .
C20 C21 H21B 109.5 . .
H21A C21 H21B 109.5 . .
C20 C21 H21C 109.5 . .
H21A C21 H21C 109.5 . .
H21B C21 H21C 109.5 . .
C20 C22 H22A 109.5 . .
C20 C22 H22B 109.5 . .
H22A C22 H22B 109.5 . .
C20 C22 H22C 109.5 . .
H22A C22 H22C 109.5 . .
H22B C22 H22C 109.5 . .
C28 C23 C24 117.5(3) . .
C28 C23 C16 120.7(3) . .
C24 C23 C16 121.8(3) . .
C25 C24 C23 121.2(3) . .
C25 C24 H24 119.4 . .
C23 C24 H24 119.4 . .
C24 C25 C26 121.4(3) . .
C24 C25 H25 119.3 . .
C26 C25 H25 119.3 . .
N6 C26 C27 121.6(3) . .
N6 C26 C25 121.6(3) . .
C27 C26 C25 116.8(3) . .
C28 C27 C26 121.7(3) . .
C28 C27 H27 119.1 . .
C26 C27 H27 119.1 . .
C27 C28 C23 121.3(3) . .
C27 C28 H28 119.3 . .
C23 C28 H28 119.3 . .
N6 C29 H29A 109.5 . .
N6 C29 H29B 109.5 . .
H29A C29 H29B 109.5 . .
N6 C29 H29C 109.5 . .
H29A C29 H29C 109.5 . .
H29B C29 H29C 109.5 . .
N6 C30 H30A 109.5 . .
N6 C30 H30B 109.5 . .
H30A C30 H30B 109.5 . .
N6 C30 H30C 109.5 . .
H30A C30 H30C 109.5 . .
H30B C30 H30C 109.5 . .
F2 C31 F3 106.9(4) . .
F2 C31 F1 105.7(4) . .
F3 C31 F1 105.9(4) . .
F2 C31 C32 111.2(4) . .
F3 C31 C32 114.9(4) . .
F1 C31 C32 111.7(3) . .
O5 C32 C33 128.6(3) . .
O5 C32 C31 113.9(3) . .
C33 C32 C31 117.5(3) . .
C32 C33 C34 121.3(3) . .
C32 C33 H33 119.4 . .
C34 C33 H33 119.4 . .
O6 C34 C33 128.3(3) . .
O6 C34 C35 114.4(3) . .
C33 C34 C35 117.2(3) . .
F5 C35 F6 107.8(3) . .
F5 C35 F4 106.7(3) . .
F6 C35 F4 106.8(3) . .
F5 C35 C34 113.5(3) . .
F6 C35 C34 112.0(3) . .
F4 C35 C34 109.6(3) . .
F8 C36 F9 107.1(4) . .
F8 C36 F7 107.6(4) . .
F9 C36 F7 105.6(4) . .
F8 C36 C37 111.4(3) . .
F9 C36 C37 114.9(4) . .
F7 C36 C37 109.8(3) . .
O7 C37 C38 128.7(3) . .
O7 C37 C36 113.6(3) . .
C38 C37 C36 117.7(3) . .
C39 C38 C37 121.7(3) . .
C39 C38 H38 119.2 . .
C37 C38 H38 119.2 . .
O8 C39 C38 128.6(3) . .
O8 C39 C40 113.2(3) . .
C38 C39 C40 118.2(3) . .
F12 C40 F11 108.6(4) . .
F12 C40 F10 105.9(3) . .
F11 C40 F10 106.5(4) . .
F12 C40 C39 111.1(3) . .
F11 C40 C39 110.9(3) . .
F10 C40 C39 113.6(4) . .
F14 C41 F13 106.4(4) . .
F14 C41 F15 106.9(4) . .
F13 C41 F15 107.7(4) . .
F14 C41 C42 112.4(4) . .
F13 C41 C42 110.1(4) . .
F15 C41 C42 112.9(4) . .
O9 C42 C43 128.0(4) . .
O9 C42 C41 114.2(4) . .
C43 C42 C41 117.8(4) . .
C44 C43 C42 121.9(4) . .
C44 C43 H43 119.0 . .
C42 C43 H43 119.0 . .
O10 C44 C43 128.4(4) . .
O10 C44 C45 114.0(4) . .
C43 C44 C45 117.6(4) . .
F18' C45 F17 127.0(9) . .
F18' C45 F16 57.4(10) . .
F17 C45 F16 113.1(7) . .
F18' C45 F17' 114.7(13) . .
F17 C45 F17' 31.6(7) . .
F16 C45 F17' 135.8(8) . .
F18' C45 F18 42.7(11) . .
F17 C45 F18 106.3(6) . .
F16 C45 F18 99.4(5) . .
F17' C45 F18 79.9(8) . .
F18' C45 F16' 108.7(11) . .
F17 C45 F16' 63.0(7) . .
F16 C45 F16' 57.0(6) . .
F17' C45 F16' 94.3(9) . .
F18 C45 F16' 138.2(6) . .
F18' C45 C44 117.1(8) . .
F17 C45 C44 114.3(6) . .
F16 C45 C44 111.7(5) . .
F17' C45 C44 109.6(7) . .
F18 C45 C44 110.9(4) . .
F16' C45 C44 110.1(6) . .
N7 C46 N8 107.5(3) . .
N7 C46 C53 128.1(3) . .
N8 C46 C53 124.4(3) . .
N7 C47 C48 108.9(3) . .
N7 C47 C49 106.6(3) . .
C48 C47 C49 110.2(4) . .
N7 C47 C50 101.8(3) . .
C48 C47 C50 114.1(3) . .
C49 C47 C50 114.5(3) . .
C47 C48 H48A 109.5 . .
C47 C48 H48B 109.5 . .
H48A C48 H48B 109.5 . .
C47 C48 H48C 109.5 . .
H48A C48 H48C 109.5 . .
H48B C48 H48C 109.5 . .
C47 C49 H49A 109.5 . .
C47 C49 H49B 109.5 . .
H49A C49 H49B 109.5 . .
C47 C49 H49C 109.5 . .
H49A C49 H49C 109.5 . .
H49B C49 H49C 109.5 . .
N8 C50 C51 108.7(3) . .
N8 C50 C52 106.7(3) . .
C51 C50 C52 109.6(3) . .
N8 C50 C47 100.8(3) . .
C51 C50 C47 115.1(3) . .
C52 C50 C47 115.2(3) . .
C50 C51 H51A 109.5 . .
C50 C51 H51B 109.5 . .
H51A C51 H51B 109.5 . .
C50 C51 H51C 109.5 . .
H51A C51 H51C 109.5 . .
H51B C51 H51C 109.5 . .
C50 C52 H52A 109.5 . .
C50 C52 H52B 109.5 . .
H52A C52 H52B 109.5 . .
C50 C52 H52C 109.5 . .
H52A C52 H52C 109.5 . .
H52B C52 H52C 109.5 . .
C58 C53 C54 117.8(3) . .
C58 C53 C46 121.5(3) . .
C54 C53 C46 120.7(3) . .
C55 C54 C53 121.1(3) . .
C55 C54 H54 119.5 . .
C53 C54 H54 119.5 . .
C54 C55 C56 121.2(3) . .
C54 C55 H55 119.4 . .
C56 C55 H55 119.4 . .
N9 C56 C57 121.7(3) . .
N9 C56 C55 121.1(3) . .
C57 C56 C55 117.2(3) . .
C58 C57 C56 121.7(3) . .
C58 C57 H57 119.2 . .
C56 C57 H57 119.2 . .
C57 C58 C53 121.1(3) . .
C57 C58 H58 119.5 . .
C53 C58 H58 119.5 . .
N9 C59 H59A 109.5 . .
N9 C59 H59B 109.5 . .
H59A C59 H59B 109.5 . .
N9 C59 H59C 109.5 . .
H59A C59 H59C 109.5 . .
H59B C59 H59C 109.5 . .
N9 C60 H60A 109.5 . .
N9 C60 H60B 109.5 . .
H60A C60 H60B 109.5 . .
N9 C60 H60C 109.5 . .
H60A C60 H60C 109.5 . .
H60B C60 H60C 109.5 . .
O13 C62 C66 128.7(4) . 2
O13 C62 C61' 112.8(4) . .
C66 C62 C61' 117.7(4) 2 .
O13 C62 C61 115.5(5) . .
C66 C62 C61 114.9(5) 2 .
C61' C62 C61 20.6(4) . .
F24 C64 F22 108.2(4) . .
F24 C64 F23 106.6(4) . .
F22 C64 F23 105.1(4) . .
F24 C64 C65 113.8(3) . .
F22 C64 C65 111.1(3) . .
F23 C64 C65 111.4(3) . .
O14 C65 C66 128.4(4) . .
O14 C65 C64 114.4(3) . .
C66 C65 C64 117.2(3) . .
C62 C66 C65 121.4(4) 2 .
C62 C66 H66 119.3 2 .
C65 C66 H66 119.3 . .
F25 C67 F26 105.0(5) . .
F25 C67 F27 106.4(4) . .
F26 C67 F27 105.8(4) . .
F25 C67 C68 111.9(4) . .
F26 C67 C68 111.6(4) . .
F27 C67 C68 115.4(4) . .
O15 C68 C69 128.1(4) . .
O15 C68 C67 113.8(3) . .
C69 C68 C67 118.1(3) . .
C68 C69 C68 121.7(5) . 2
C68 C69 H69 119.2 . .
C68 C69 H69 119.2 2 .
C71 C70 H70A 109.5 . .
C71 C70 H70B 109.5 . .
H70A C70 H70B 109.5 . .
C71 C70 H70C 109.5 . .
H70A C70 H70C 109.5 . .
H70B C70 H70C 109.5 . .
C72 C71 C70 118.0(8) . .
C72 C71 H71A 107.8 . .
C70 C71 H71A 107.8 . .
C72 C71 H71B 107.8 . .
C70 C71 H71B 107.8 . .
H71A C71 H71B 107.1 . .
C71 C72 C73 122.2(10) . .
C71 C72 C73' 120.1(10) . .
C73 C72 C73' 2.9(13) . .
C71 C72 H72A 108.5 . .
C73 C72 H72A 107.7 . .
C73' C72 H72A 110.5 . .
C71 C72 H72B 105.6 . .
C73 C72 H72B 105.2 . .
C73' C72 H72B 104.5 . .
H72A C72 H72B 106.7 . .
C71 C72 H72C 108.8 . .
C73 C72 H72C 105.3 . .
C73' C72 H72C 108.1 . .
H72A C72 H72C 3.0 . .
H72B C72 H72C 109.3 . .
C71 C72 H72D 106.0 . .
C73 C72 H72D 106.9 . .
C73' C72 H72D 106.3 . .
H72A C72 H72D 104.2 . .
H72B C72 H72D 2.6 . .
H72C C72 H72D 106.8 . .
C72 C73 C74 114.8(11) . .
C72 C73 H73A 108.6 . .
C74 C73 H73A 108.6 . .
C72 C73 H73B 108.6 . .
C74 C73 H73B 108.6 . .
H73A C73 H73B 107.5 . .
C75 C74 C73 111.3(9) . .
C75 C74 H74A 109.4 . .
C73 C74 H74A 109.4 . .
C75 C74 H74B 109.4 . .
C73 C74 H74B 109.4 . .
H74A C74 H74B 108.0 . .
C74 C75 C76 109.1(9) . .
C74 C75 H75A 109.9 . .
C76 C75 H75A 109.9 . .
C74 C75 H75B 109.9 . .
C76 C75 H75B 109.9 . .
H75A C75 H75B 108.3 . .
C72 C73' C74' 108.1(8) . .
C72 C73' H73C 110.1 . .
C74' C73' H73C 110.1 . .
C72 C73' H73D 110.1 . .
C74' C73' H73D 110.1 . .
H73C C73' H73D 108.4 . .
C75' C74' C73' 110.8(9) . .
C75' C74' H74C 109.5 . .
C73' C74' H74C 109.5 . .
C75' C74' H74D 109.5 . .
C73' C74' H74D 109.5 . .
H74C C74' H74D 108.1 . .
C74' C75' C76' 110.9(9) . .
C74' C75' H75C 109.5 . .
C76' C75' H75C 109.5 . .
C74' C75' H75D 109.5 . .
C76' C75' H75D 109.5 . .
H75C C75' H75D 108.0 . .
C75' C76' H76D 109.5 . .
C75' C76' H76E 109.5 . .
H76D C76' H76E 109.5 . .
C75' C76' H76F 109.5 . .
H76D C76' H76F 109.5 . .
H76E C76' H76F 109.5 . .

loop_
_geom_bond_atom_site_label_1
_geom_bond_atom_site_label_2
_geom_bond_distance
_geom_bond_site_symmetry_2
Eu1 O1 2.344(2) .
Eu1 O3 2.356(2) .
Eu1 O6 2.367(2) .
Eu1 O9 2.369(2) .
Eu1 O10 2.409(3) .
Eu1 O8 2.413(2) .
Eu1 O7 2.417(2) .
Eu1 O5 2.437(2) .
Eu2 O11 2.378(2) 2
Eu2 O11 2.378(2) .
Eu2 O14 2.382(2) 2
Eu2 O14 2.382(2) .
Eu2 O15 2.415(2) 2
Eu2 O15 2.415(2) .
Eu2 O13 2.416(2) 2
Eu2 O13 2.416(2) .
F1 C31 1.315(5) .
F2 C31 1.287(5) .
F3 C31 1.307(5) .
F4 C35 1.337(4) .
F5 C35 1.328(4) .
F6 C35 1.329(5) .
F7 C36 1.325(5) .
F8 C36 1.310(5) .
F9 C36 1.319(5) .
F10 C40 1.328(5) .
F11 C40 1.311(5) .
F12 C40 1.307(5) .
F13 C41 1.327(6) .
F14 C41 1.316(5) .
F15 C41 1.328(5) .
F16 C45 1.342(7) .
F17 C45 1.236(9) .
F18 C45 1.395(8) .
F16' C45 1.442(11) .
F17' C45 1.394(15) .
F18' C45 1.114(12) .
C61 F21 1.331(9) .
C61 F19 1.341(9) .
C61 F20 1.345(9) .
C61 C62 1.590(13) .
C61' F20' 1.326(8) .
C61' F19' 1.331(8) .
C61' F21' 1.333(8) .
C61' C62 1.516(11) .
F22 C64 1.320(5) .
F23 C64 1.327(5) .
F24 C64 1.317(5) .
F25 C67 1.285(6) .
F26 C67 1.292(6) .
F27 C67 1.294(5) .
O1 N1 1.316(4) .
O2 N2 1.283(4) .
O3 N4 1.311(4) .
O4 N5 1.276(4) .
O5 C32 1.253(4) .
O6 C34 1.253(4) .
O7 C37 1.250(4) .
O8 C39 1.255(4) .
O9 C42 1.247(5) .
O10 C44 1.244(5) .
O11 N7 1.317(4) .
O12 N8 1.274(4) .
O13 C62 1.252(4) .
O14 C65 1.254(4) .
O15 C68 1.254(4) .
N1 C1 1.331(5) .
N1 C2 1.505(5) .
N2 C1 1.367(5) .
N2 C5 1.493(6) .
N3 C11 1.384(6) .
N3 C14 1.446(7) .
N3 C15 1.449(7) .
N4 C16 1.330(4) .
N4 C17 1.500(4) .
N5 C16 1.372(4) .
N5 C20 1.498(5) .
N6 C26 1.372(5) .
N6 C29 1.453(5) .
N6 C30 1.455(5) .
N7 C46 1.331(5) .
N7 C47 1.500(5) .
N8 C46 1.371(4) .
N8 C50 1.501(5) .
N9 C56 1.382(5) .
N9 C59 1.447(5) .
N9 C60 1.459(5) .
C1 C8 1.454(5) .
C2 C4 1.521(6) .
C2 C3 1.521(5) .
C2 C5 1.556(6) .
C3 H3A 0.9800 .
C3 H3B 0.9800 .
C3 H3C 0.9800 .
C4 H4A 0.9800 .
C4 H4B 0.9800 .
C4 H4C 0.9800 .
C5 C7 1.521(6) .
C5 C6 1.530(6) .
C6 H6A 0.9800 .
C6 H6B 0.9800 .
C6 H6C 0.9800 .
C7 H7A 0.9800 .
C7 H7B 0.9800 .
C7 H7C 0.9800 .
C8 C9 1.401(5) .
C8 C13 1.402(5) .
C9 C10 1.384(6) .
C9 H9 0.9500 .
C10 C11 1.396(7) .
C10 H10 0.9500 .
C11 C12 1.405(6) .
C12 C13 1.379(6) .
C12 H12 0.9500 .
C13 H13 0.9500 .
C14 H14A 0.9800 .
C14 H14B 0.9800 .
C14 H14C 0.9800 .
C15 H15A 0.9800 .
C15 H15B 0.9800 .
C15 H15C 0.9800 .
C16 C23 1.456(5) .
C17 C19 1.509(5) .
C17 C18 1.533(5) .
C17 C20 1.555(5) .
C18 H18A 0.9800 .
C18 H18B 0.9800 .
C18 H18C 0.9800 .
C19 H19A 0.9800 .
C19 H19B 0.9800 .
C19 H19C 0.9800 .
C20 C22 1.524(5) .
C20 C21 1.529(5) .
C21 H21A 0.9800 .
C21 H21B 0.9800 .
C21 H21C 0.9800 .
C22 H22A 0.9800 .
C22 H22B 0.9800 .
C22 H22C 0.9800 .
C23 C28 1.402(5) .
C23 C24 1.403(5) .
C24 C25 1.381(5) .
C24 H24 0.9500 .
C25 C26 1.412(5) .
C25 H25 0.9500 .
C26 C27 1.406(5) .
C27 C28 1.376(5) .
C27 H27 0.9500 .
C28 H28 0.9500 .
C29 H29A 0.9800 .
C29 H29B 0.9800 .
C29 H29C 0.9800 .
C30 H30A 0.9800 .
C30 H30B 0.9800 .
C30 H30C 0.9800 .
C31 C32 1.534(5) .
C32 C33 1.388(5) .
C33 C34 1.398(5) .
C33 H33 0.9500 .
C34 C35 1.535(5) .
C36 C37 1.540(5) .
C37 C38 1.394(5) .
C38 C39 1.392(5) .
C38 H38 0.9500 .
C39 C40 1.541(5) .
C41 C42 1.536(6) .
C42 C43 1.398(6) .
C43 C44 1.394(6) .
C43 H43 0.9500 .
C44 C45 1.534(6) .
C46 C53 1.447(5) .
C47 C48 1.517(5) .
C47 C49 1.525(5) .
C47 C50 1.570(5) .
C48 H48A 0.9800 .
C48 H48B 0.9800 .
C48 H48C 0.9800 .
C49 H49A 0.9800 .
C49 H49B 0.9800 .
C49 H49C 0.9800 .
C50 C51 1.524(5) .
C50 C52 1.531(5) .
C51 H51A 0.9800 .
C51 H51B 0.9800 .
C51 H51C 0.9800 .
C52 H52A 0.9800 .
C52 H52B 0.9800 .
C52 H52C 0.9800 .
C53 C58 1.398(5) .
C53 C54 1.406(5) .
C54 C55 1.377(5) .
C54 H54 0.9500 .
C55 C56 1.408(5) .
C55 H55 0.9500 .
C56 C57 1.406(5) .
C57 C58 1.372(5) .
C57 H57 0.9500 .
C58 H58 0.9500 .
C59 H59A 0.9800 .
C59 H59B 0.9800 .
C59 H59C 0.9800 .
C60 H60A 0.9800 .
C60 H60B 0.9800 .
C60 H60C 0.9800 .
C62 C66 1.385(5) 2
C64 C65 1.539(6) .
C65 C66 1.390(5) .
C66 C62 1.385(5) 2
C66 H66 0.9500 .
C67 C68 1.528(5) .
C68 C69 1.382(5) .
C69 C68 1.382(5) 2
C69 H69 0.9500 .
C70 C71 1.525(9) .
C70 H70A 0.9800 .
C70 H70B 0.9800 .
C70 H70C 0.9800 .
C71 C72 1.404(10) .
C71 H71A 0.9900 .
C71 H71B 0.9900 .
C72 C73 1.497(10) .
C72 C73' 1.504(9) .
C72 H72A 0.9627 .
C72 H72B 0.9628 .
C72 H72C 0.9627 .
C72 H72D 0.9630 .
C73 C74 1.529(10) .
C73 H73A 0.9900 .
C73 H73B 0.9900 .
C74 C75 1.521(10) .
C74 H74A 0.9900 .
C74 H74B 0.9900 .
C75 C76 1.541(10) .
C75 H75A 0.9900 .
C75 H75B 0.9900 .
C76 H76A 0.9800 .
C76 H76B 0.9800 .
C76 H76C 0.9800 .
C73' C74' 1.533(10) .
C73' H73C 0.9900 .
C73' H73D 0.9900 .
C74' C75' 1.513(10) .
C74' H74C 0.9900 .
C74' H74D 0.9900 .
C75' C76' 1.540(10) .
C75' H75C 0.9900 .
C75' H75D 0.9900 .
C76' H76D 0.9800 .
C76' H76E 0.9800 .
C76' H76F 0.9800 .

loop_
_geom_torsion_atom_site_label_1
_geom_torsion_atom_site_label_2
_geom_torsion_atom_site_label_3
_geom_torsion_atom_site_label_4
_geom_torsion
_geom_torsion_site_symmetry_1
_geom_torsion_site_symmetry_4
O3 Eu1 O1 N1 -173.9(3) . .
O6 Eu1 O1 N1 -64.3(3) . .
O9 Eu1 O1 N1 76.4(3) . .
O10 Eu1 O1 N1 9.9(3) . .
O8 Eu1 O1 N1 145.5(3) . .
O7 Eu1 O1 N1 -139.4(3) . .
O5 Eu1 O1 N1 -6.1(4) . .
O1 Eu1 O3 N4 -174.2(3) . .
O6 Eu1 O3 N4 79.8(3) . .
O9 Eu1 O3 N4 -59.3(3) . .
O10 Eu1 O3 N4 -0.7(4) . .
O8 Eu1 O3 N4 -133.1(3) . .
O7 Eu1 O3 N4 150.6(3) . .
O5 Eu1 O3 N4 12.8(3) . .
O1 Eu1 O5 C32 -51.6(4) . .
O3 Eu1 O5 C32 120.1(3) . .
O6 Eu1 O5 C32 11.6(3) . .
O9 Eu1 O5 C32 -144.0(3) . .
O10 Eu1 O5 C32 -67.6(3) . .
O8 Eu1 O5 C32 167.1(3) . .
O7 Eu1 O5 C32 68.7(3) . .
O1 Eu1 O6 C34 139.1(3) . .
O3 Eu1 O6 C34 -79.4(3) . .
O9 Eu1 O6 C34 24.2(4) . .
O10 Eu1 O6 C34 66.3(3) . .
O8 Eu1 O6 C34 -156.8(3) . .
O7 Eu1 O6 C34 -146.7(3) . .
O5 Eu1 O6 C34 -11.6(3) . .
O1 Eu1 O7 C37 -92.4(3) . .
O3 Eu1 O7 C37 64.8(3) . .
O6 Eu1 O7 C37 172.2(3) . .
O9 Eu1 O7 C37 3.1(4) . .
O10 Eu1 O7 C37 -137.9(3) . .
O8 Eu1 O7 C37 -13.4(3) . .
O5 Eu1 O7 C37 116.8(3) . .
O1 Eu1 O8 C39 92.9(3) . .
O3 Eu1 O8 C39 -61.0(3) . .
O6 Eu1 O8 C39 24.5(4) . .
O9 Eu1 O8 C39 -156.2(3) . .
O10 Eu1 O8 C39 149.4(3) . .
O7 Eu1 O8 C39 14.2(3) . .
O5 Eu1 O8 C39 -107.8(3) . .
O1 Eu1 O9 C42 -80.3(3) . .
O3 Eu1 O9 C42 137.2(3) . .
O6 Eu1 O9 C42 29.6(4) . .
O10 Eu1 O9 C42 -13.2(3) . .
O8 Eu1 O9 C42 -149.9(4) . .
O7 Eu1 O9 C42 -166.2(3) . .
O5 Eu1 O9 C42 65.1(3) . .
O1 Eu1 O10 C44 125.4(3) . .
O3 Eu1 O10 C44 -50.2(4) . .
O6 Eu1 O10 C44 -138.7(3) . .
O9 Eu1 O10 C44 13.1(3) . .
O8 Eu1 O10 C44 68.3(3) . .
O7 Eu1 O10 C44 171.2(3) . .
O5 Eu1 O10 C44 -63.6(3) . .
O11 Eu2 O11 N7 179.4(3) 2 .
O14 Eu2 O11 N7 -72.9(3) 2 .
O14 Eu2 O11 N7 69.8(3) . .
O15 Eu2 O11 N7 -143.8(3) 2 .
O15 Eu2 O11 N7 142.8(3) . .
O13 Eu2 O11 N7 6.5(4) 2 .
O13 Eu2 O11 N7 -5.2(3) . .
O11 Eu2 O13 C62 48.9(4) 2 .
O11 Eu2 O13 C62 -127.0(3) . .
O14 Eu2 O13 C62 -20.7(3) 2 .
O14 Eu2 O13 C62 136.3(3) . .
O15 Eu2 O13 C62 -72.3(3) 2 .
O15 Eu2 O13 C62 -174.2(3) . .
O13 Eu2 O13 C62 60.7(3) 2 .
O11 Eu2 O14 C65 84.5(3) 2 .
O11 Eu2 O14 C65 -127.2(3) . .
O14 Eu2 O14 C65 -20.2(3) 2 .
O15 Eu2 O14 C65 164.2(3) 2 .
O15 Eu2 O14 C65 157.3(3) . .
O13 Eu2 O14 C65 17.1(3) 2 .
O13 Eu2 O14 C65 -56.5(3) . .
O11 Eu2 O15 C68 -80.2(3) 2 .
O11 Eu2 O15 C68 80.0(3) . .
O14 Eu2 O15 C68 -6.8(4) 2 .
O14 Eu2 O15 C68 176.0(3) . .
O15 Eu2 O15 C68 0.2(3) 2 .
O13 Eu2 O15 C68 -133.2(3) 2 .
O13 Eu2 O15 C68 125.8(3) . .
Eu1 O1 N1 C1 -79.5(4) . .
Eu1 O1 N1 C2 109.4(3) . .
Eu1 O3 N4 C16 -82.0(4) . .
Eu1 O3 N4 C17 110.3(3) . .
Eu2 O11 N7 C46 82.9(4) . .
Eu2 O11 N7 C47 -104.8(3) . .
O1 N1 C1 N2 -178.5(3) . .
C2 N1 C1 N2 -6.9(4) . .
O1 N1 C1 C8 0.7(6) . .
C2 N1 C1 C8 172.2(3) . .
O2 N2 C1 N1 178.4(3) . .
C5 N2 C1 N1 -6.9(4) . .
O2 N2 C1 C8 -0.8(6) . .
C5 N2 C1 C8 174.0(3) . .
O1 N1 C2 C4 68.8(4) . .
C1 N1 C2 C4 -103.3(4) . .
O1 N1 C2 C3 -50.0(4) . .
C1 N1 C2 C3 137.8(4) . .
O1 N1 C2 C5 -171.3(3) . .
C1 N1 C2 C5 16.6(4) . .
O2 N2 C5 C7 -47.1(5) . .
C1 N2 C5 C7 138.0(4) . .
O2 N2 C5 C6 72.6(4) . .
C1 N2 C5 C6 -102.4(4) . .
O2 N2 C5 C2 -168.4(3) . .
C1 N2 C5 C2 16.6(4) . .
N1 C2 C5 N2 -18.0(3) . .
C4 C2 C5 N2 95.9(4) . .
C3 C2 C5 N2 -134.7(4) . .
N1 C2 C5 C7 -135.3(4) . .
C4 C2 C5 C7 -21.4(5) . .
C3 C2 C5 C7 108.0(5) . .
N1 C2 C5 C6 95.1(4) . .
C4 C2 C5 C6 -151.0(4) . .
C3 C2 C5 C6 -21.6(5) . .
N1 C1 C8 C9 154.5(4) . .
N2 C1 C8 C9 -26.5(5) . .
N1 C1 C8 C13 -26.1(6) . .
N2 C1 C8 C13 152.9(4) . .
C13 C8 C9 C10 -1.8(6) . .
C1 C8 C9 C10 177.6(4) . .
C8 C9 C10 C11 0.8(6) . .
C14 N3 C11 C10 8.8(7) . .
C15 N3 C11 C10 171.6(4) . .
C14 N3 C11 C12 -171.5(4) . .
C15 N3 C11 C12 -8.7(7) . .
C9 C10 C11 N3 -179.1(4) . .
C9 C10 C11 C12 1.2(6) . .
N3 C11 C12 C13 178.1(4) . .
C10 C11 C12 C13 -2.1(6) . .
C11 C12 C13 C8 1.2(6) . .
C9 C8 C13 C12 0.8(5) . .
C1 C8 C13 C12 -178.6(3) . .
O3 N4 C16 N5 -177.7(3) . .
C17 N4 C16 N5 -9.5(4) . .
O3 N4 C16 C23 -0.5(6) . .
C17 N4 C16 C23 167.8(3) . .
O4 N5 C16 N4 177.0(3) . .
C20 N5 C16 N4 -6.9(4) . .
O4 N5 C16 C23 -0.3(6) . .
C20 N5 C16 C23 175.7(3) . .
O3 N4 C17 C19 -48.4(4) . .
C16 N4 C17 C19 142.5(3) . .
O3 N4 C17 C18 70.6(4) . .
C16 N4 C17 C18 -98.5(4) . .
O3 N4 C17 C20 -170.3(3) . .
C16 N4 C17 C20 20.6(4) . .
O4 N5 C20 C22 -43.8(4) . .
C16 N5 C20 C22 140.0(3) . .
O4 N5 C20 C21 76.1(4) . .
C16 N5 C20 C21 -100.2(4) . .
O4 N5 C20 C17 -164.8(3) . .
C16 N5 C20 C17 19.0(4) . .
N4 C17 C20 N5 -21.5(3) . .
C19 C17 C20 N5 -139.7(3) . .
C18 C17 C20 N5 91.1(3) . .
N4 C17 C20 C22 -138.6(3) . .
C19 C17 C20 C22 103.1(4) . .
C18 C17 C20 C22 -26.0(4) . .
N4 C17 C20 C21 92.5(3) . .
C19 C17 C20 C21 -25.8(5) . .
C18 C17 C20 C21 -155.0(3) . .
N4 C16 C23 C28 -26.3(5) . .
N5 C16 C23 C28 150.5(3) . .
N4 C16 C23 C24 154.6(4) . .
N5 C16 C23 C24 -28.7(5) . .
C28 C23 C24 C25 -1.6(5) . .
C16 C23 C24 C25 177.6(3) . .
C23 C24 C25 C26 -0.6(6) . .
C29 N6 C26 C27 -164.7(4) . .
C30 N6 C26 C27 -5.2(6) . .
C29 N6 C26 C25 15.0(6) . .
C30 N6 C26 C25 174.5(4) . .
C24 C25 C26 N6 -177.2(3) . .
C24 C25 C26 C27 2.5(5) . .
N6 C26 C27 C28 177.5(3) . .
C25 C26 C27 C28 -2.2(5) . .
C26 C27 C28 C23 0.0(6) . .
C24 C23 C28 C27 1.9(5) . .
C16 C23 C28 C27 -177.3(3) . .
Eu1 O5 C32 C33 -10.1(6) . .
Eu1 O5 C32 C31 170.7(2) . .
F2 C31 C32 O5 -57.5(5) . .
F3 C31 C32 O5 -179.1(4) . .
F1 C31 C32 O5 60.3(5) . .
F2 C31 C32 C33 123.2(5) . .
F3 C31 C32 C33 1.6(6) . .
F1 C31 C32 C33 -119.0(4) . .
O5 C32 C33 C34 1.2(6) . .
C31 C32 C33 C34 -179.6(4) . .
Eu1 O6 C34 C33 9.8(6) . .
Eu1 O6 C34 C35 -167.3(2) . .
C32 C33 C34 O6 -0.7(6) . .
C32 C33 C34 C35 176.3(3) . .
O6 C34 C35 F5 -155.7(3) . .
C33 C34 C35 F5 26.9(5) . .
O6 C34 C35 F6 -33.3(4) . .
C33 C34 C35 F6 149.2(3) . .
O6 C34 C35 F4 85.1(4) . .
C33 C34 C35 F4 -92.4(4) . .
Eu1 O7 C37 C38 9.4(6) . .
Eu1 O7 C37 C36 -170.8(2) . .
F8 C36 C37 O7 57.7(5) . .
F9 C36 C37 O7 179.8(3) . .
F7 C36 C37 O7 -61.3(5) . .
F8 C36 C37 C38 -122.4(4) . .
F9 C36 C37 C38 -0.4(5) . .
F7 C36 C37 C38 118.5(4) . .
O7 C37 C38 C39 2.6(6) . .
C36 C37 C38 C39 -177.3(3) . .
Eu1 O8 C39 C38 -11.1(6) . .
Eu1 O8 C39 C40 168.3(2) . .
C37 C38 C39 O8 -1.7(6) . .
C37 C38 C39 C40 178.9(3) . .
O8 C39 C40 F12 51.1(5) . .
C38 C39 C40 F12 -129.4(4) . .
O8 C39 C40 F11 -69.8(4) . .
C38 C39 C40 F11 109.7(4) . .
O8 C39 C40 F10 170.4(3) . .
C38 C39 C40 F10 -10.1(5) . .
Eu1 O9 C42 C43 10.5(6) . .
Eu1 O9 C42 C41 -167.1(3) . .
F14 C41 C42 O9 -36.1(5) . .
F13 C41 C42 O9 82.4(5) . .
F15 C41 C42 O9 -157.2(4) . .
F14 C41 C42 C43 145.9(4) . .
F13 C41 C42 C43 -95.6(5) . .
F15 C41 C42 C43 24.9(6) . .
O9 C42 C43 C44 0.5(7) . .
C41 C42 C43 C44 178.1(4) . .
Eu1 O10 C44 C43 -10.5(6) . .
Eu1 O10 C44 C45 170.1(3) . .
C42 C43 C44 O10 -0.3(7) . .
C42 C43 C44 C45 179.1(4) . .
O10 C44 C45 F18' -74.8(14) . .
C43 C44 C45 F18' 105.7(14) . .
O10 C44 C45 F17 91.8(8) . .
C43 C44 C45 F17 -87.7(8) . .
O10 C44 C45 F16 -138.2(6) . .
C43 C44 C45 F16 42.3(8) . .
O10 C44 C45 F17' 58.0(9) . .
C43 C44 C45 F17' -121.5(9) . .
O10 C44 C45 F18 -28.3(6) . .
C43 C44 C45 F18 152.2(5) . .
O10 C44 C45 F16' 160.4(8) . .
C43 C44 C45 F16' -19.1(9) . .
O11 N7 C46 N8 177.8(3) . .
C47 N7 C46 N8 5.0(4) . .
O11 N7 C46 C53 -0.1(6) . .
C47 N7 C46 C53 -172.8(3) . .
O12 N8 C46 N7 -178.3(3) . .
C50 N8 C46 N7 4.6(4) . .
O12 N8 C46 C53 -0.3(6) . .
C50 N8 C46 C53 -177.5(3) . .
O11 N7 C47 C48 54.4(4) . .
C46 N7 C47 C48 -132.4(3) . .
O11 N7 C47 C49 -64.6(4) . .
C46 N7 C47 C49 108.6(3) . .
O11 N7 C47 C50 175.1(3) . .
C46 N7 C47 C50 -11.7(4) . .
O12 N8 C50 C51 50.1(4) . .
C46 N8 C50 C51 -132.6(3) . .
O12 N8 C50 C52 -68.0(4) . .
C46 N8 C50 C52 109.3(4) . .
O12 N8 C50 C47 171.5(3) . .
C46 N8 C50 C47 -11.2(4) . .
N7 C47 C50 N8 12.4(3) . .
C48 C47 C50 N8 129.5(3) . .
C49 C47 C50 N8 -102.1(4) . .
N7 C47 C50 C51 129.1(3) . .
C48 C47 C50 C51 -113.8(4) . .
C49 C47 C50 C51 14.6(5) . .
N7 C47 C50 C52 -101.9(3) . .
C48 C47 C50 C52 15.2(5) . .
C49 C47 C50 C52 143.6(4) . .
N7 C46 C53 C58 32.4(5) . .
N8 C46 C53 C58 -145.1(4) . .
N7 C46 C53 C54 -148.6(4) . .
N8 C46 C53 C54 33.9(5) . .
C58 C53 C54 C55 0.7(5) . .
C46 C53 C54 C55 -178.3(3) . .
C53 C54 C55 C56 0.8(6) . .
C59 N9 C56 C57 -7.9(5) . .
C60 N9 C56 C57 -165.0(3) . .
C59 N9 C56 C55 173.2(3) . .
C60 N9 C56 C55 16.0(5) . .
C54 C55 C56 N9 177.2(3) . .
C54 C55 C56 C57 -1.8(5) . .
N9 C56 C57 C58 -177.7(3) . .
C55 C56 C57 C58 1.3(5) . .
C56 C57 C58 C53 0.3(5) . .
C54 C53 C58 C57 -1.3(5) . .
C46 C53 C58 C57 177.8(3) . .
Eu2 O13 C62 C66 19.2(6) . 2
Eu2 O13 C62 C61' -171.5(4) . .
Eu2 O13 C62 C61 -149.1(4) . .
F20' C61' C62 O13 160.4(6) . .
F19' C61' C62 O13 -78.1(7) . .
F21' C61' C62 O13 41.2(8) . .
F20' C61' C62 C66 -28.9(8) . 2
F19' C61' C62 C66 92.6(7) . 2
F21' C61' C62 C66 -148.2(6) . 2
F20' C61' C62 C61 58.4(17) . .
F19' C61' C62 C61 180(100) . .
F21' C61' C62 C61 -60.8(17) . .
F21 C61 C62 O13 -42.9(10) . .
F19 C61 C62 O13 77.0(9) . .
F20 C61 C62 O13 -162.3(7) . .
F21 C61 C62 C66 147.2(8) . 2
F19 C61 C62 C66 -92.9(9) . 2
F20 C61 C62 C66 27.8(9) . 2
F21 C61 C62 C61' 44.4(16) . .
F19 C61 C62 C61' 164(2) . .
F20 C61 C62 C61' -75.1(19) . .
Eu2 O14 C65 C66 -11.0(6) . .
Eu2 O14 C65 C64 167.2(2) . .
F24 C64 C65 O14 160.9(4) . .
F22 C64 C65 O14 -76.6(4) . .
F23 C64 C65 O14 40.3(5) . .
F24 C64 C65 C66 -20.7(5) . .
F22 C64 C65 C66 101.8(4) . .
F23 C64 C65 C66 -141.3(4) . .
O14 C65 C66 C62 -2.9(6) . 2
C64 C65 C66 C62 179.0(3) . 2
Eu2 O15 C68 C69 -0.4(6) . .
Eu2 O15 C68 C67 179.5(2) . .
F25 C67 C68 O15 56.5(6) . .
F26 C67 C68 O15 -60.8(5) . .
F27 C67 C68 O15 178.3(4) . .
F25 C67 C68 C69 -123.6(5) . .
F26 C67 C68 C69 119.1(4) . .
F27 C67 C68 C69 -1.7(6) . .
O15 C68 C69 C68 0.2(3) . 2
C67 C68 C69 C68 -179.7(4) . 2
C70 C71 C72 C73 179.4(12) . .
C70 C71 C72 C73' -178.2(9) . .
C71 C72 C73 C74 156.1(12) . .
C73' C72 C73 C74 112(23) . .
C72 C73 C74 C75 -108(2) . .
C73 C74 C75 C76 -37(2) . .
C71 C72 C73' C74' 84.3(15) . .
C73 C72 C73' C74' -139(23) . .
C72 C73' C74' C75' 174.3(11) . .
C73' C74' C75' C76' 71.0(19) . .
